data_4025724
loop_
_publ_author_name
'Malika Makhlouf Brahmi'
'Julien Monot'
'Marine Desage-El Murr'
'Dennis P. Curran'
'Louis Fensterbank'
'Emmanuel Lac\^ote'
'Max Malacria'

_publ_contact_author
;
  E. Lac\^ote
;
_publ_contact_author_email emmanuel.lacote@upmc.fr
_publ_contact_author_fax '00 33 1 44 27 73 60'
_publ_contact_author_phone '00 33 1 44 27 25 47'
_publ_section_title
;
 Preparation of NHC Borane Complexes by Lewis Base Exchange with Amine-
 and Phosphine-Boranes
;
_journal_name_full 'Journal of Organic Chemistry'
_journal_page_first 6983
_journal_page_last 6985
_journal_paper_doi 10.1021/jo101301d
_journal_volume 75
_journal_year 2010
_chemical_formula_moiety 'C11 H23 B1 N2'
_chemical_formula_sum 'C11 H23 B N2'
_chemical_formula_weight 194.12
_chemical_name_systematic
;
 ?
;
_space_group_IT_number 15
_symmetry_cell_setting monoclinic
_symmetry_Int_Tables_number 15
_symmetry_space_group_name_Hall '-C 2yc'
_symmetry_space_group_name_H-M 'C 1 2/c 1'
_atom_sites_solution_hydrogens geom
_atom_sites_solution_primary direct
_atom_sites_solution_secondary difmap
_audit_creation_method SHELXL-97
_cell_angle_alpha 90.00
_cell_angle_beta 102.90(4)
_cell_angle_gamma 90.00
_cell_formula_units_Z 4
_cell_length_a 10.010(6)
_cell_length_b 11.528(3)
_cell_length_c 11.304(3)
_cell_measurement_reflns_used 29
_cell_measurement_temperature 200(2)
_cell_measurement_theta_max 21
_cell_measurement_theta_min 3
_cell_volume 1271.5(9)
_computing_cell_refinement 'Dirax/lsq (Duisenberg & Schreurs, 1989-2000)'
_computing_data_collection 'Collect (Nonius BV, 1997-2000)'
_computing_data_reduction 'EvalCCD (Duisenberg & Schreurs 1990-2000)'
_computing_molecular_graphics 'DIAMOND (Brandenburg, 1999)'
_computing_publication_material 'SHELXL-97 (Sheldrick, 1997)'
_computing_structure_refinement 'SHELXL-97 (Sheldrick, 1997)'
_computing_structure_solution 'SIR-92 (Giacovazzo, 1993)'
_diffrn_ambient_temperature 200(2)
_diffrn_detector_area_resol_mean 9
_diffrn_measured_fraction_theta_full 0.995
_diffrn_measured_fraction_theta_max 0.995
_diffrn_measurement_device_type KappaCCD
_diffrn_measurement_method 'CCD rotation images, thick slices'
_diffrn_radiation_monochromator graphite
_diffrn_radiation_source 'fine-focus sealed tube'
_diffrn_radiation_type MoK\a
_diffrn_radiation_wavelength 0.71073
_diffrn_reflns_av_R_equivalents 0.0454
_diffrn_reflns_av_sigmaI/netI 0.0700
_diffrn_reflns_limit_h_max 13
_diffrn_reflns_limit_h_min -14
_diffrn_reflns_limit_k_max 16
_diffrn_reflns_limit_k_min -10
_diffrn_reflns_limit_l_max 15
_diffrn_reflns_limit_l_min -11
_diffrn_reflns_number 6875
_diffrn_reflns_theta_full 30.01
_diffrn_reflns_theta_max 30.01
_diffrn_reflns_theta_min 3.53
_diffrn_standards_decay_% 0
_diffrn_standards_number 0
_exptl_absorpt_coefficient_mu 0.059
_exptl_absorpt_correction_T_max 0.991
_exptl_absorpt_correction_T_min 0.433
_exptl_absorpt_correction_type multi-scan
_exptl_absorpt_process_details
;
R.H. Blessing, Acta Cryst. (1995), A51, 33-38
;
_exptl_crystal_colour colorless
_exptl_crystal_density_diffrn 1.014
_exptl_crystal_density_meas ?
_exptl_crystal_density_method 'not measured'
_exptl_crystal_description stick
_exptl_crystal_F_000 432
_exptl_crystal_size_max 0.5
_exptl_crystal_size_mid 0.2
_exptl_crystal_size_min 0.15
_refine_diff_density_max 0.208
_refine_diff_density_min -0.198
_refine_diff_density_rms 0.041
_refine_ls_extinction_method none
_refine_ls_goodness_of_fit_ref 1.024
_refine_ls_hydrogen_treatment constr
_refine_ls_matrix_type full
_refine_ls_number_parameters 78
_refine_ls_number_reflns 1846
_refine_ls_number_restraints 6
_refine_ls_restrained_S_all 1.023
_refine_ls_R_factor_all 0.1370
_refine_ls_R_factor_gt 0.0627
_refine_ls_shift/su_max 0.000
_refine_ls_shift/su_mean 0.000
_refine_ls_structure_factor_coef Fsqd
_refine_ls_weighting_details 'calc w=1/[\s^2^(Fo^2^)+(0.1040P)^2^+0.0826P] where P=(Fo^2^+2Fc^2^)/3'
_refine_ls_weighting_scheme calc
_refine_ls_wR_factor_gt 0.1657
_refine_ls_wR_factor_ref 0.1975
_reflns_number_gt 967
_reflns_number_total 1846
_reflns_threshold_expression >2sigma(I)
_cod_data_source_file jo101301d_si_003.cif
_cod_data_source_block jm369
_cod_depositor_comments
;
The following automatic conversions were performed:

'_exptl_crystal_density_meas' value 'not measured' was changed to '?'
- the value is perceived as not measured.

Automatic conversion script
Id: cif_fix_values 3008 2015-01-20 13:52:24Z robertas 
;
_cod_original_cell_volume 1271.6(8)
_cod_original_sg_symbol_H-M 'C 2/c'
_cod_database_code 4025724

loop_
_symmetry_equiv_pos_as_xyz
'x, y, z'
'-x, y, -z+1/2'
'x+1/2, y+1/2, z'
'-x+1/2, y+1/2, -z+1/2'
'-x, -y, -z'
'x, -y, z-1/2'
'-x+1/2, -y+1/2, -z'
'x+1/2, -y+1/2, z-1/2'

loop_
_atom_site_label
_atom_site_type_symbol
_atom_site_fract_x
_atom_site_fract_y
_atom_site_fract_z
_atom_site_U_iso_or_equiv
_atom_site_adp_type
_atom_site_occupancy
_atom_site_symmetry_multiplicity
_atom_site_calc_flag
_atom_site_refinement_flags
_atom_site_disorder_assembly
_atom_site_disorder_group
N1 N 0.40860(12) 0.02774(11) 0.17847(11) 0.0376(4) Uani 1 1 d . B .
C1 C 0.5000 0.09832(19) 0.2500 0.0408(6) Uani 1 2 d S . .
C2 C 0.44268(14) -0.08735(12) 0.20505(13) 0.0353(4) Uani 1 1 d . . .
C3 C 0.36716(19) -0.18885(15) 0.14164(16) 0.0560(5) Uani 1 1 d . . .
H3A H 0.4066 -0.2591 0.1798 0.084 Uiso 1 1 calc R . .
H3B H 0.3735 -0.1886 0.0582 0.084 Uiso 1 1 calc R . .
H3C H 0.2726 -0.1844 0.1461 0.084 Uiso 1 1 calc R . .
C4 C 0.28885(16) 0.07218(15) 0.08904(15) 0.0485(5) Uani 1 1 d . . .
H4A H 0.2991 0.1565 0.0846 0.058 Uiso 0.80 1 calc PR A 1
H4B H 0.2982 0.1540 0.1131 0.058 Uiso 0.20 1 d PR A 2
C5A C 0.2795(3) 0.0231(3) -0.0396(2) 0.0698(9) Uani 0.80 1 d PU B 1
H5A1 H 0.3673 0.0293 -0.0601 0.105 Uiso 0.80 1 calc PR B 1
H5A2 H 0.2129 0.0664 -0.0970 0.105 Uiso 0.80 1 calc PR B 1
H5A3 H 0.2525 -0.0569 -0.0417 0.105 Uiso 0.80 1 calc PR B 1
C5B C 0.3234(12) 0.0920(9) -0.0226(9) 0.055(3) Uani 0.20 1 d PU B 2
H5B1 H 0.3943 0.1496 -0.0127 0.082 Uiso 0.20 1 calc PR B 2
H5B2 H 0.2441 0.1189 -0.0804 0.082 Uiso 0.20 1 calc PR B 2
H5B3 H 0.3556 0.0212 -0.0512 0.082 Uiso 0.20 1 calc PR B 2
C6 C 0.15777(17) 0.04905(19) 0.12601(19) 0.0672(6) Uani 1 1 d . B .
H6A H 0.1379 -0.0325 0.1193 0.101 Uiso 1 1 calc R . .
H6B H 0.0850 0.0913 0.0741 0.101 Uiso 1 1 calc R . .
H6C H 0.1658 0.0734 0.2085 0.101 Uiso 1 1 calc R . .
B1 B 0.5000 0.2358(3) 0.2500 0.0796(11) Uani 1 2 d S . .
H1A H 0.4087 0.2645 0.2519 0.096 Uiso 0.50 1 d PR . .
H1B H 0.5042 0.2643 0.1665 0.096 Uiso 0.50 1 d PR . .
H1C H 0.5754 0.2786 0.2990 0.096 Uiso 0.50 1 d PR . .

loop_
_atom_site_aniso_label
_atom_site_aniso_U_11
_atom_site_aniso_U_22
_atom_site_aniso_U_33
_atom_site_aniso_U_23
_atom_site_aniso_U_13
_atom_site_aniso_U_12
N1 0.0300(7) 0.0385(8) 0.0406(7) 0.0056(6) 0.0000(5) 0.0011(6)
C1 0.0291(11) 0.0404(14) 0.0509(13) 0.000 0.0048(9) 0.000
C2 0.0344(8) 0.0367(9) 0.0332(7) -0.0007(6) 0.0044(6) -0.0002(6)
C3 0.0543(11) 0.0444(11) 0.0605(11) -0.0077(8) -0.0061(8) -0.0044(9)
C4 0.0364(9) 0.0522(11) 0.0512(10) 0.0100(8) -0.0022(7) 0.0071(8)
C5A 0.0619(18) 0.112(3) 0.0329(13) 0.0152(16) 0.0042(12) 0.0252(18)
C5B 0.063(7) 0.048(6) 0.042(5) 0.001(5) -0.010(4) 0.004(5)
C6 0.0378(10) 0.0924(16) 0.0664(12) -0.0008(11) 0.0007(8) 0.0120(10)
B1 0.0467(18) 0.0392(19) 0.145(3) 0.000 0.004(2) 0.000

loop_
_atom_type_symbol
_atom_type_description
_atom_type_scat_dispersion_real
_atom_type_scat_dispersion_imag
_atom_type_scat_source
C C 0.0033 0.0016 'International Tables Vol C Tables 4.2.6.8 and 6.1.1.4'
H H 0.0000 0.0000 'International Tables Vol C Tables 4.2.6.8 and 6.1.1.4'
N N 0.0061 0.0033 'International Tables Vol C Tables 4.2.6.8 and 6.1.1.4'
B B 0.0013 0.0007 'International Tables Vol C Tables 4.2.6.8 and 6.1.1.4'

loop_
_geom_angle_atom_site_label_1
_geom_angle_atom_site_label_2
_geom_angle_atom_site_label_3
_geom_angle
_geom_angle_site_symmetry_1
_geom_angle_site_symmetry_3
_geom_angle_publ_flag
C1 N1 C2 110.24(13) . . ?
C1 N1 C4 122.61(14) . . ?
C2 N1 C4 127.12(14) . . ?
N1 C1 N1 105.87(19) . 2_655 ?
N1 C1 B1 127.06(9) . . ?
N1 C1 B1 127.06(9) 2_655 . ?
C2 C2 N1 106.83(8) 2_655 . ?
C2 C2 C3 128.08(9) 2_655 . ?
N1 C2 C3 125.06(14) . . ?
C2 C3 H3A 109.5 . . ?
C2 C3 H3B 109.5 . . ?
H3A C3 H3B 109.5 . . ?
C2 C3 H3C 109.5 . . ?
H3A C3 H3C 109.5 . . ?
H3B C3 H3C 109.5 . . ?
C5B C4 N1 110.3(5) . . ?
C5B C4 C6 133.9(5) . . ?
N1 C4 C6 112.19(14) . . ?
N1 C4 C5A 112.77(16) . . ?
C6 C4 C5A 109.10(18) . . ?
C5B C4 H4A 75.1 . . ?
N1 C4 H4A 107.5 . . ?
C6 C4 H4A 107.5 . . ?
C5A C4 H4A 107.5 . . ?
C5B C4 H4B 93.8 . . ?
N1 C4 H4B 97.5 . . ?
C6 C4 H4B 97.4 . . ?
C5A C4 H4B 126.6 . . ?
C4 C5A H5A1 109.5 . . ?
C4 C5A H5A2 109.5 . . ?
C4 C5A H5A3 109.5 . . ?
C4 C5B H5B1 109.5 . . ?
C4 C5B H5B2 109.5 . . ?
H5B1 C5B H5B2 109.5 . . ?
C4 C5B H5B3 109.5 . . ?
H5B1 C5B H5B3 109.5 . . ?
H5B2 C5B H5B3 109.5 . . ?
C4 C6 H6A 109.5 . . ?
C4 C6 H6B 109.5 . . ?
H6A C6 H6B 109.5 . . ?
C4 C6 H6C 109.5 . . ?
H6A C6 H6C 109.5 . . ?
H6B C6 H6C 109.5 . . ?
C1 B1 H1A 109.8 . . ?
C1 B1 H1B 109.0 . . ?
H1A B1 H1B 98.3 . . ?
C1 B1 H1C 120.7 . . ?
H1A B1 H1C 115.4 . . ?
H1B B1 H1C 100.4 . . ?

loop_
_geom_bond_atom_site_label_1
_geom_bond_atom_site_label_2
_geom_bond_distance
_geom_bond_site_symmetry_2
_geom_bond_publ_flag
N1 C1 1.3501(18) . ?
N1 C2 1.3861(19) . ?
N1 C4 1.477(2) . ?
C1 N1 1.3501(18) 2_655 ?
C1 B1 1.585(4) . ?
C2 C2 1.352(3) 2_655 ?
C2 C3 1.488(2) . ?
C3 H3A 0.9600 . ?
C3 H3B 0.9600 . ?
C3 H3C 0.9600 . ?
C4 C5B 1.400(11) . ?
C4 C6 1.487(3) . ?
C4 C5A 1.544(3) . ?
C4 H4A 0.9800 . ?
C4 H4B 0.9800 . ?
C5A H5A1 0.9600 . ?
C5A H5A2 0.9600 . ?
C5A H5A3 0.9600 . ?
C5B H5B1 0.9600 . ?
C5B H5B2 0.9600 . ?
C5B H5B3 0.9600 . ?
C6 H6A 0.9600 . ?
C6 H6B 0.9600 . ?
C6 H6C 0.9600 . ?
B1 H1A 0.9768 . ?
B1 H1B 1.0098 . ?
B1 H1C 0.9662 . ?
